data_4026019
loop_
_publ_author_name
'K. V. Sajna'
'Ramesh Kotikalapudi'
'Manab Chakravarty'
'N. N. Bhuvan Kumar'
'K. C. Kumara Swamy'

_publ_section_title
;
 Cycloaddition Reactions of Allenylphosphonates and Related Allenes with
 Dialkyl Acetylenedicarboxylates, 1,3-Diphenylisobenzofuran, and
 Anthracene
;
_journal_name_full 'Journal of Organic Chemistry'
_journal_page_first 920
_journal_page_last 938
_journal_paper_doi 10.1021/jo102240u
_journal_volume 76
_journal_year 2011
_chemical_formula_sum 'C109 H125 Cl3 O48 P4'
_chemical_formula_weight 2433.32
_chemical_name_systematic
; 
 ? 
;
_space_group_IT_number 15
_symmetry_cell_setting monoclinic
_symmetry_space_group_name_Hall '-C 2yc'
_symmetry_space_group_name_H-M 'C 1 2/c 1'
_atom_sites_solution_hydrogens geom
_atom_sites_solution_primary direct
_atom_sites_solution_secondary difmap
_audit_creation_method SHELXL-97
_cell_angle_alpha 90.00
_cell_angle_beta 118.377(18)
_cell_angle_gamma 90.00
_cell_formula_units_Z 2
_cell_length_a 17.863(3)
_cell_length_b 24.4265(19)
_cell_length_c 16.784(2)
_cell_measurement_temperature 298(2)
_cell_volume 6443.4(18)
_computing_cell_refinement 'CrysAlisPro, Oxford Diffraction Ltd.'
_computing_data_collection 'CrysAlisPro, Oxford Diffraction Ltd.'
_computing_data_reduction 'CrysAlisPro, Oxford Diffraction Ltd.'
_computing_structure_refinement 'SHELXL-97 (Sheldrick, 1997)'
_computing_structure_solution 'SHELXS-97 (Sheldrick, 1990)'
_diffrn_ambient_temperature 298(2)
_diffrn_measured_fraction_theta_full 0.992
_diffrn_measured_fraction_theta_max 0.992
_diffrn_measurement_device_type 'Xcalibur, Eos, Gemini'
_diffrn_measurement_method '\w scans'
_diffrn_radiation_monochromator graphite
_diffrn_radiation_source 'fine-focus sealed tube'
_diffrn_radiation_type MoK\a
_diffrn_radiation_wavelength 0.71073
_diffrn_reflns_av_R_equivalents 0.1150
_diffrn_reflns_av_sigmaI/netI 0.1622
_diffrn_reflns_limit_h_max 15
_diffrn_reflns_limit_h_min -21
_diffrn_reflns_limit_k_max 29
_diffrn_reflns_limit_k_min -26
_diffrn_reflns_limit_l_max 19
_diffrn_reflns_limit_l_min -19
_diffrn_reflns_number 12479
_diffrn_reflns_theta_full 25.00
_diffrn_reflns_theta_max 25.00
_diffrn_reflns_theta_min 3.40
_diffrn_standards_decay_% none
_diffrn_standards_interval_count 'not applicable'
_diffrn_standards_interval_time 'not applicable'
_diffrn_standards_number 'not applicable'
_exptl_absorpt_coefficient_mu 0.204
_exptl_absorpt_correction_T_max 0.9642
_exptl_absorpt_correction_T_min 0.9527
_exptl_absorpt_correction_type multi-scan
_exptl_absorpt_process_details 'CrysAlisPro, Oxford Diffraction Ltd.'
_exptl_crystal_colour colorless
_exptl_crystal_density_diffrn 1.254
_exptl_crystal_description block
_exptl_crystal_F_000 2548
_exptl_crystal_size_max 0.24
_exptl_crystal_size_mid 0.20
_exptl_crystal_size_min 0.18
_refine_diff_density_max 0.448
_refine_diff_density_min -0.540
_refine_diff_density_rms 0.112
_refine_ls_extinction_method none
_refine_ls_goodness_of_fit_ref 0.982
_refine_ls_hydrogen_treatment constr
_refine_ls_matrix_type full
_refine_ls_number_parameters 376
_refine_ls_number_reflns 5613
_refine_ls_number_restraints 2
_refine_ls_restrained_S_all 0.983
_refine_ls_R_factor_all 0.1626
_refine_ls_R_factor_gt 0.0807
_refine_ls_shift/su_max 0.000
_refine_ls_shift/su_mean 0.000
_refine_ls_structure_factor_coef Fsqd
_refine_ls_weighting_details 'calc w=1/[\s^2^(Fo^2^)+(0.1494P)^2^+0.0000P] where P=(Fo^2^+2Fc^2^)/3'
_refine_ls_weighting_scheme calc
_refine_ls_wR_factor_gt 0.2176
_refine_ls_wR_factor_ref 0.2903
_reflns_number_gt 2782
_reflns_number_total 5613
_reflns_threshold_expression >2sigma(I)
_cod_data_source_file jo102240u_si_002_04.cif
_cod_data_source_block compd-33b
_cod_original_cell_volume 6443.4(14)
_cod_database_code 4026019

loop_
_symmetry_equiv_pos_as_xyz
'x, y, z'
'-x, y, -z+1/2'
'x+1/2, y+1/2, z'
'-x+1/2, y+1/2, -z+1/2'
'-x, -y, -z'
'x, -y, z-1/2'
'-x+1/2, -y+1/2, -z'
'x+1/2, -y+1/2, z-1/2'

loop_
_atom_site_label
_atom_site_type_symbol
_atom_site_fract_x
_atom_site_fract_y
_atom_site_fract_z
_atom_site_U_iso_or_equiv
_atom_site_adp_type
_atom_site_occupancy
_atom_site_symmetry_multiplicity
_atom_site_calc_flag
_atom_site_refinement_flags
P1 P 0.18451(9) 0.10720(5) 0.67593(8) 0.0471(4) Uani 1 1 d .
O1 O 0.1929(2) 0.08380(13) 0.76735(19) 0.0563(9) Uani 1 1 d .
O2 O 0.2022(2) 0.17035(13) 0.69504(19) 0.0571(10) Uani 1 1 d .
O3 O 0.2431(2) 0.08155(17) 0.6497(2) 0.0739(11) Uani 1 1 d .
O4 O 0.0514(4) 0.35167(17) 0.5449(4) 0.1064(17) Uani 1 1 d .
O5 O -0.0297(3) 0.32202(18) 0.6031(3) 0.0963(15) Uani 1 1 d .
O6 O 0.2036(3) 0.28895(18) 0.5495(3) 0.0892(14) Uani 1 1 d .
O7 O 0.0924(2) 0.29097(13) 0.4098(2) 0.0587(10) Uani 1 1 d .
O8 O -0.1567(3) 0.20029(16) 0.3750(2) 0.0763(12) Uani 1 1 d .
O9 O -0.0683(2) 0.17347(15) 0.3240(2) 0.0684(11) Uani 1 1 d .
O10 O -0.2497(3) 0.09646(16) 0.4305(2) 0.0748(11) Uani 1 1 d .
O11 O -0.2125(2) 0.08523(17) 0.3211(2) 0.0738(11) Uani 1 1 d .
O12 O -0.1177(3) -0.07523(14) 0.6172(2) 0.0681(11) Uani 1 1 d .
C1 C 0.1604(4) 0.1140(2) 0.8175(4) 0.0714(17) Uani 1 1 d .
H1A H 0.1765 0.0954 0.8744 0.086 Uiso 1 1 calc R
H1B H 0.0988 0.1144 0.7836 0.086 Uiso 1 1 calc R
C2 C 0.1919(4) 0.1719(2) 0.8371(3) 0.0634(15) Uani 1 1 d .
C3 C 0.1735(4) 0.2004(2) 0.7498(3) 0.0762(18) Uani 1 1 d .
H3A H 0.1126 0.2064 0.7146 0.091 Uiso 1 1 calc R
H3B H 0.2009 0.2360 0.7640 0.091 Uiso 1 1 calc R
C4 C 0.2892(5) 0.1708(3) 0.9005(4) 0.104(3) Uani 1 1 d .
H4A H 0.3012 0.1515 0.9552 0.156 Uiso 1 1 calc R
H4B H 0.3103 0.2076 0.9150 0.156 Uiso 1 1 calc R
H4C H 0.3166 0.1525 0.8707 0.156 Uiso 1 1 calc R
C5 C 0.1481(6) 0.2013(3) 0.8827(5) 0.126(3) Uani 1 1 d .
H5A H 0.0878 0.2011 0.8434 0.189 Uiso 1 1 calc R
H5B H 0.1681 0.2384 0.8954 0.189 Uiso 1 1 calc R
H5C H 0.1607 0.1830 0.9383 0.189 Uiso 1 1 calc R
C6 C 0.0727(3) 0.10001(16) 0.5901(3) 0.0348(10) Uani 1 1 d .
C7 C 0.0367(3) 0.13718(16) 0.5191(3) 0.0389(11) Uani 1 1 d .
C8 C -0.0520(3) 0.13339(16) 0.4583(3) 0.0398(11) Uani 1 1 d .
C9 C -0.1023(3) 0.09377(17) 0.4693(3) 0.0404(11) Uani 1 1 d .
C10 C -0.0657(3) 0.05313(17) 0.5369(3) 0.0391(11) Uani 1 1 d .
C11 C 0.0236(3) 0.05474(16) 0.5958(2) 0.0350(10) Uani 1 1 d .
C12 C 0.0612(3) 0.00933(17) 0.6545(3) 0.0464(12) Uani 1 1 d .
H12 H 0.1199 0.0080 0.6909 0.056 Uiso 1 1 calc R
C13 C 0.0123(4) -0.03212(18) 0.6580(3) 0.0507(13) Uani 1 1 d .
H13 H 0.0383 -0.0615 0.6966 0.061 Uiso 1 1 calc R
C14 C -0.0772(4) -0.03167(19) 0.6042(3) 0.0547(14) Uani 1 1 d .
C15 C -0.1157(3) 0.00965(19) 0.5428(3) 0.0466(12) Uani 1 1 d .
H15 H -0.1742 0.0092 0.5052 0.056 Uiso 1 1 calc R
C16 C 0.0897(3) 0.17920(16) 0.4999(3) 0.0430(11) Uani 1 1 d .
H16A H 0.1493 0.1703 0.5374 0.052 Uiso 1 1 calc R
H16B H 0.0770 0.1752 0.4373 0.052 Uiso 1 1 calc R
C17 C 0.0771(3) 0.23831(17) 0.5159(3) 0.0421(11) Uani 1 1 d .
C18 C 0.0265(3) 0.25640(19) 0.5474(3) 0.0523(13) Uani 1 1 d .
H18 H -0.0056 0.2312 0.5598 0.063 Uiso 1 1 calc R
C19 C 0.0187(4) 0.3150(3) 0.5638(4) 0.0713(16) Uani 1 1 d .
C20 C -0.0449(5) 0.3789(3) 0.6188(7) 0.138(4) Uani 1 1 d .
H20A H 0.0031 0.3922 0.6727 0.208 Uiso 1 1 calc R
H20B H -0.0950 0.3808 0.6259 0.208 Uiso 1 1 calc R
H20C H -0.0526 0.4009 0.5681 0.208 Uiso 1 1 calc R
C21 C 0.1330(4) 0.27643(19) 0.4967(3) 0.0517(13) Uani 1 1 d .
C22 C 0.1390(4) 0.3287(2) 0.3816(4) 0.0800(19) Uani 1 1 d .
H22A H 0.1532 0.3612 0.4180 0.120 Uiso 1 1 calc R
H22B H 0.1042 0.3382 0.3191 0.120 Uiso 1 1 calc R
H22C H 0.1903 0.3114 0.3893 0.120 Uiso 1 1 calc R
C23 C -0.0995(4) 0.1733(2) 0.3821(3) 0.0507(13) Uani 1 1 d .
C24 C -0.1113(5) 0.2108(3) 0.2468(4) 0.111(3) Uani 1 1 d .
H24A H -0.1710 0.2023 0.2151 0.167 Uiso 1 1 calc R
H24B H -0.0875 0.2066 0.2065 0.167 Uiso 1 1 calc R
H24C H -0.1037 0.2479 0.2682 0.167 Uiso 1 1 calc R
C25 C -0.1958(4) 0.0926(2) 0.4074(3) 0.0545(13) Uani 1 1 d .
C26 C -0.3043(5) 0.0860(5) 0.2538(4) 0.144(4) Uani 1 1 d .
H26A H -0.3362 0.0676 0.2785 0.216 Uiso 1 1 calc R
H26B H -0.3127 0.0677 0.1996 0.216 Uiso 1 1 calc R
H26C H -0.3234 0.1232 0.2399 0.216 Uiso 1 1 calc R
C27 C -0.2083(5) -0.0738(3) 0.5734(4) 0.093(2) Uani 1 1 d .
H27A H -0.2268 -0.0390 0.5839 0.139 Uiso 1 1 calc R
H27B H -0.2288 -0.1024 0.5972 0.139 Uiso 1 1 calc R
H27C H -0.2302 -0.0792 0.5095 0.139 Uiso 1 1 calc R
Cl1 Cl 0.5300(11) 0.0505(8) 0.6658(11) 0.453(10) Uiso 0.50 1 d PD
Cl2 Cl 0.5000 -0.0011(9) 0.7500 0.475(15) Uiso 0.50 2 d SPD
C28 C 0.5000 0.0669(7) 0.7500 0.082(5) Uiso 0.50 2 d SPD
H28 H 0.5600 0.0669 0.7962 0.098 Uiso 0.25 1 d PR

loop_
_atom_site_aniso_label
_atom_site_aniso_U_11
_atom_site_aniso_U_22
_atom_site_aniso_U_33
_atom_site_aniso_U_23
_atom_site_aniso_U_13
_atom_site_aniso_U_12
P1 0.0496(9) 0.0533(8) 0.0369(6) 0.0041(5) 0.0194(6) -0.0014(6)
O1 0.076(3) 0.052(2) 0.0340(16) 0.0090(15) 0.0212(17) -0.0060(18)
O2 0.079(3) 0.053(2) 0.0404(16) -0.0014(15) 0.0298(18) -0.0206(17)
O3 0.061(3) 0.095(3) 0.068(2) 0.000(2) 0.033(2) 0.014(2)
O4 0.167(5) 0.046(3) 0.134(4) -0.009(3) 0.094(4) -0.002(3)
O5 0.084(4) 0.099(3) 0.115(3) -0.041(3) 0.055(3) -0.002(3)
O6 0.076(3) 0.088(3) 0.068(2) 0.010(2) 0.004(2) -0.034(2)
O7 0.071(3) 0.060(2) 0.0439(17) 0.0036(16) 0.0265(18) -0.0172(18)
O8 0.078(3) 0.071(3) 0.069(2) 0.015(2) 0.026(2) 0.038(2)
O9 0.078(3) 0.080(3) 0.0425(18) 0.0242(18) 0.0244(19) 0.012(2)
O10 0.056(3) 0.106(3) 0.063(2) -0.005(2) 0.030(2) 0.003(2)
O11 0.060(3) 0.107(3) 0.0417(18) -0.0134(19) 0.0139(17) 0.001(2)
O12 0.087(3) 0.062(2) 0.063(2) -0.0029(18) 0.042(2) -0.028(2)
C1 0.092(5) 0.081(4) 0.053(3) -0.003(3) 0.044(3) -0.015(3)
C2 0.085(5) 0.065(3) 0.029(2) -0.004(2) 0.019(3) -0.005(3)
C3 0.123(6) 0.056(3) 0.045(3) 0.001(3) 0.037(3) 0.004(3)
C4 0.129(7) 0.090(5) 0.053(3) 0.006(3) 0.010(4) -0.030(4)
C5 0.191(10) 0.128(6) 0.079(4) -0.003(5) 0.079(6) 0.032(6)
C6 0.041(3) 0.035(2) 0.032(2) -0.0020(18) 0.021(2) -0.0014(19)
C7 0.053(3) 0.032(2) 0.031(2) 0.0020(17) 0.019(2) 0.003(2)
C8 0.057(3) 0.032(2) 0.031(2) 0.0021(18) 0.021(2) 0.006(2)
C9 0.046(3) 0.042(3) 0.033(2) -0.0032(19) 0.019(2) 0.004(2)
C10 0.052(3) 0.037(2) 0.035(2) -0.0078(19) 0.025(2) -0.005(2)
C11 0.048(3) 0.031(2) 0.0295(19) 0.0011(17) 0.022(2) 0.003(2)
C12 0.052(3) 0.046(3) 0.041(2) 0.002(2) 0.022(2) 0.001(2)
C13 0.074(4) 0.038(3) 0.045(2) 0.001(2) 0.033(3) -0.005(3)
C14 0.091(5) 0.042(3) 0.049(3) -0.015(2) 0.048(3) -0.022(3)
C15 0.053(3) 0.050(3) 0.041(2) -0.010(2) 0.025(2) -0.015(2)
C16 0.055(3) 0.038(3) 0.035(2) 0.0064(19) 0.022(2) -0.003(2)
C17 0.047(3) 0.040(3) 0.032(2) -0.0004(19) 0.013(2) -0.002(2)
C18 0.063(4) 0.046(3) 0.046(3) 0.001(2) 0.025(2) -0.002(2)
C19 0.083(5) 0.070(4) 0.052(3) -0.017(3) 0.025(3) -0.001(4)
C20 0.095(7) 0.103(6) 0.189(9) -0.082(6) 0.045(6) 0.015(5)
C21 0.064(4) 0.040(3) 0.043(3) -0.001(2) 0.018(3) -0.009(2)
C22 0.107(6) 0.066(4) 0.084(4) 0.007(3) 0.059(4) -0.026(3)
C23 0.063(4) 0.043(3) 0.036(2) -0.001(2) 0.016(2) 0.001(3)
C24 0.104(6) 0.145(7) 0.062(4) 0.063(4) 0.021(4) 0.025(5)
C25 0.062(4) 0.058(3) 0.045(3) -0.004(2) 0.026(3) 0.001(3)
C26 0.077(6) 0.263(11) 0.046(3) -0.014(5) -0.009(3) 0.011(6)
C27 0.114(7) 0.089(5) 0.088(4) -0.009(4) 0.058(5) -0.050(4)

loop_
_atom_type_symbol
_atom_type_description
_atom_type_scat_dispersion_real
_atom_type_scat_dispersion_imag
_atom_type_scat_source
C C 0.0033 0.0016 'International Tables Vol C Tables 4.2.6.8 and 6.1.1.4'
H H 0.0000 0.0000 'International Tables Vol C Tables 4.2.6.8 and 6.1.1.4'
Cl Cl 0.1484 0.1585 'International Tables Vol C Tables 4.2.6.8 and 6.1.1.4'
O O 0.0106 0.0060 'International Tables Vol C Tables 4.2.6.8 and 6.1.1.4'
P P 0.1023 0.0942 'International Tables Vol C Tables 4.2.6.8 and 6.1.1.4'

loop_
_geom_angle_atom_site_label_1
_geom_angle_atom_site_label_2
_geom_angle_atom_site_label_3
_geom_angle
_geom_angle_site_symmetry_1
_geom_angle_site_symmetry_3
O3 P1 O1 112.9(2) . .
O3 P1 O2 112.3(2) . .
O1 P1 O2 103.87(16) . .
O3 P1 C6 113.1(2) . .
O1 P1 C6 107.10(18) . .
O2 P1 C6 106.98(19) . .
C1 O1 P1 120.5(3) . .
C3 O2 P1 121.9(3) . .
C19 O5 C20 115.8(6) . .
C21 O7 C22 115.1(4) . .
C23 O9 C24 115.0(5) . .
C25 O11 C26 114.6(5) . .
C14 O12 C27 117.3(4) . .
O1 C1 C2 113.6(4) . .
O1 C1 H1A 108.8 . .
C2 C1 H1A 108.8 . .
O1 C1 H1B 108.8 . .
C2 C1 H1B 108.8 . .
H1A C1 H1B 107.7 . .
C1 C2 C5 109.2(5) . .
C1 C2 C3 109.7(4) . .
C5 C2 C3 110.3(5) . .
C1 C2 C4 108.4(5) . .
C5 C2 C4 110.0(5) . .
C3 C2 C4 109.3(5) . .
O2 C3 C2 113.7(4) . .
O2 C3 H3A 108.8 . .
C2 C3 H3A 108.8 . .
O2 C3 H3B 108.8 . .
C2 C3 H3B 108.8 . .
H3A C3 H3B 107.7 . .
C2 C4 H4A 109.5 . .
C2 C4 H4B 109.5 . .
H4A C4 H4B 109.5 . .
C2 C4 H4C 109.5 . .
H4A C4 H4C 109.5 . .
H4B C4 H4C 109.5 . .
C2 C5 H5A 109.5 . .
C2 C5 H5B 109.5 . .
H5A C5 H5B 109.5 . .
C2 C5 H5C 109.5 . .
H5A C5 H5C 109.5 . .
H5B C5 H5C 109.5 . .
C7 C6 C11 120.7(4) . .
C7 C6 P1 119.9(3) . .
C11 C6 P1 119.4(3) . .
C6 C7 C8 118.5(4) . .
C6 C7 C16 122.6(4) . .
C8 C7 C16 118.8(3) . .
C9 C8 C7 121.3(4) . .
C9 C8 C23 115.0(4) . .
C7 C8 C23 123.5(4) . .
C8 C9 C10 120.9(4) . .
C8 C9 C25 120.1(4) . .
C10 C9 C25 118.9(4) . .
C9 C10 C15 121.0(4) . .
C9 C10 C11 118.5(4) . .
C15 C10 C11 120.4(4) . .
C12 C11 C10 117.6(4) . .
C12 C11 C6 122.9(4) . .
C10 C11 C6 119.4(4) . .
C13 C12 C11 120.7(5) . .
C13 C12 H12 119.6 . .
C11 C12 H12 119.6 . .
C12 C13 C14 121.5(4) . .
C12 C13 H13 119.2 . .
C14 C13 H13 119.2 . .
O12 C14 C15 125.6(5) . .
O12 C14 C13 114.6(5) . .
C15 C14 C13 119.7(4) . .
C14 C15 C10 119.7(5) . .
C14 C15 H15 120.1 . .
C10 C15 H15 120.1 . .
C17 C16 C7 116.6(4) . .
C17 C16 H16A 108.1 . .
C7 C16 H16A 108.1 . .
C17 C16 H16B 108.1 . .
C7 C16 H16B 108.1 . .
H16A C16 H16B 107.3 . .
C18 C17 C16 125.4(4) . .
C18 C17 C21 121.8(4) . .
C16 C17 C21 112.7(4) . .
C17 C18 C19 122.8(5) . .
C17 C18 H18 118.6 . .
C19 C18 H18 118.6 . .
O4 C19 O5 123.5(6) . .
O4 C19 C18 125.3(6) . .
O5 C19 C18 111.1(6) . .
O5 C20 H20A 109.5 . .
O5 C20 H20B 109.5 . .
H20A C20 H20B 109.5 . .
O5 C20 H20C 109.5 . .
H20A C20 H20C 109.5 . .
H20B C20 H20C 109.5 . .
O6 C21 O7 125.6(5) . .
O6 C21 C17 125.2(4) . .
O7 C21 C17 109.1(4) . .
O7 C22 H22A 109.5 . .
O7 C22 H22B 109.5 . .
H22A C22 H22B 109.5 . .
O7 C22 H22C 109.5 . .
H22A C22 H22C 109.5 . .
H22B C22 H22C 109.5 . .
O8 C23 O9 124.7(4) . .
O8 C23 C8 124.1(4) . .
O9 C23 C8 111.2(4) . .
O9 C24 H24A 109.5 . .
O9 C24 H24B 109.5 . .
H24A C24 H24B 109.5 . .
O9 C24 H24C 109.5 . .
H24A C24 H24C 109.5 . .
H24B C24 H24C 109.5 . .
O10 C25 O11 123.8(5) . .
O10 C25 C9 125.3(4) . .
O11 C25 C9 110.8(4) . .
O11 C26 H26A 109.5 . .
O11 C26 H26B 109.5 . .
H26A C26 H26B 109.5 . .
O11 C26 H26C 109.5 . .
H26A C26 H26C 109.5 . .
H26B C26 H26C 109.5 . .
O12 C27 H27A 109.5 . .
O12 C27 H27B 109.5 . .
H27A C27 H27B 109.5 . .
O12 C27 H27C 109.5 . .
H27A C27 H27C 109.5 . .
H27B C27 H27C 109.5 . .
C28 Cl2 Cl1 53.9(6) . 2_656
Cl2 C28 Cl1 77.0(8) . .
Cl2 C28 Cl1 77.0(8) . 2_656
Cl1 C28 Cl1 154.0(16) . 2_656
Cl2 C28 H28 90.0 . .
Cl1 C28 H28 90.0 . .
Cl1 C28 H28 90.0 2_656 .

loop_
_geom_bond_atom_site_label_1
_geom_bond_atom_site_label_2
_geom_bond_distance
_geom_bond_site_symmetry_2
P1 O3 1.456(4) .
P1 O1 1.576(3) .
P1 O2 1.577(3) .
P1 C6 1.833(5) .
O1 C1 1.433(6) .
O2 C3 1.447(6) .
O4 C19 1.192(7) .
O5 C19 1.324(7) .
O5 C20 1.463(7) .
O6 C21 1.186(6) .
O7 C21 1.331(5) .
O7 C22 1.464(6) .
O8 C23 1.174(6) .
O9 C23 1.333(6) .
O9 C24 1.467(6) .
O10 C25 1.200(6) .
O11 C25 1.345(5) .
O11 C26 1.484(7) .
O12 C14 1.360(5) .
O12 C27 1.424(7) .
C1 C2 1.499(7) .
C1 H1A 0.9700 .
C1 H1B 0.9700 .
C2 C5 1.510(8) .
C2 C3 1.512(6) .
C2 C4 1.549(8) .
C3 H3A 0.9700 .
C3 H3B 0.9700 .
C4 H4A 0.9600 .
C4 H4B 0.9600 .
C4 H4C 0.9600 .
C5 H5A 0.9600 .
C5 H5B 0.9600 .
C5 H5C 0.9600 .
C6 C7 1.389(6) .
C6 C11 1.442(6) .
C7 C8 1.422(6) .
C7 C16 1.530(6) .
C8 C9 1.392(6) .
C8 C23 1.508(6) .
C9 C10 1.412(6) .
C9 C25 1.490(7) .
C10 C15 1.420(6) .
C10 C11 1.424(6) .
C11 C12 1.422(6) .
C12 C13 1.356(6) .
C12 H12 0.9300 .
C13 C14 1.415(7) .
C13 H13 0.9300 .
C14 C15 1.371(7) .
C15 H15 0.9300 .
C16 C17 1.504(6) .
C16 H16A 0.9700 .
C16 H16B 0.9700 .
C17 C18 1.323(6) .
C17 C21 1.507(6) .
C18 C19 1.475(7) .
C18 H18 0.9300 .
C20 H20A 0.9600 .
C20 H20B 0.9600 .
C20 H20C 0.9600 .
C22 H22A 0.9600 .
C22 H22B 0.9600 .
C22 H22C 0.9600 .
C24 H24A 0.9600 .
C24 H24B 0.9600 .
C24 H24C 0.9600 .
C26 H26A 0.9600 .
C26 H26B 0.9600 .
C26 H26C 0.9600 .
C27 H27A 0.9600 .
C27 H27B 0.9600 .
C27 H27C 0.9600 .
Cl1 C28 1.778(14) .
Cl2 C28 1.662(17) .
Cl2 Cl1 2.14(2) 2_656
C28 Cl1 1.778(14) 2_656
C28 H28 0.9800 .
